data_4027492
loop_
_publ_author_name
'Alankriti Bajpai'
'Palani Natarajan'
'Paloth Venugopalan'
'Jarugu Narasimha Moorthy'

_publ_contact_author_address
;Departmet of chemistry
Indian Institute of Technology - Kanpur
Kanpur - 208 016
INDIA
;
_publ_contact_author_email moorthy@iitk.ac.in
_publ_contact_author_fax +915122597436
_publ_contact_author_name 'Prof. J. N. Moorthy'
_publ_contact_author_phone +915122597438
_publ_section_title
;
 Crystal Engineering: Lattice Inclusion Based on O-H...O Hydrogen-Bonded
 Self-Assembly and Guest-Induced Structural Mimicry
;
_journal_name_full 'Journal of Organic Chemistry'
_journal_page_first 7858
_journal_page_last 7865
_journal_paper_doi 10.1021/jo3010292
_journal_volume 77
_journal_year 2012
_chemical_formula_sum 'C69 H57 N3 O4'
_chemical_formula_weight 992.21
_chemical_name_common 1,3,6,8-Tetrakis(4-hydroxy-2,6-dimethylphenyl)pyrene
_chemical_name_systematic
; 
 1,3,6,8-Tetrakis(4-hydroxy-2,6-dimethylphenyl)pyrene-3Benzonitrile
;
_space_group_IT_number 4
_symmetry_cell_setting monoclinic
_symmetry_space_group_name_Hall 'P 2yb'
_symmetry_space_group_name_H-M 'P 1 21 1'
_atom_sites_solution_hydrogens geom
_atom_sites_solution_primary direct
_atom_sites_solution_secondary difmap
_audit_creation_method SHELXL-97
_cell_angle_alpha 90.00
_cell_angle_beta 92.682(7)
_cell_angle_gamma 90.00
_cell_formula_units_Z 2
_cell_length_a 8.811(3)
_cell_length_b 18.184(6)
_cell_length_c 17.936(6)
_cell_measurement_temperature 293(2)
_cell_volume 2870.5(17)
_computing_structure_refinement 'SHELXL-97 (Sheldrick, 1997)'
_diffrn_ambient_temperature 293(2)
_diffrn_measured_fraction_theta_full 0.995
_diffrn_measured_fraction_theta_max 0.995
_diffrn_radiation_monochromator graphite
_diffrn_radiation_source 'fine-focus sealed tube'
_diffrn_radiation_type MoK\a
_diffrn_radiation_wavelength 0.71073
_diffrn_reflns_av_R_equivalents 0.0607
_diffrn_reflns_av_sigmaI/netI 0.1059
_diffrn_reflns_limit_h_max 9
_diffrn_reflns_limit_h_min -10
_diffrn_reflns_limit_k_max 21
_diffrn_reflns_limit_k_min -21
_diffrn_reflns_limit_l_max 21
_diffrn_reflns_limit_l_min -17
_diffrn_reflns_number 14950
_diffrn_reflns_theta_full 25.00
_diffrn_reflns_theta_max 25.00
_diffrn_reflns_theta_min 2.31
_exptl_absorpt_coefficient_mu 0.071
_exptl_crystal_density_diffrn 1.148
_exptl_crystal_F_000 1048
_refine_diff_density_max 0.310
_refine_diff_density_min -0.199
_refine_diff_density_rms 0.051
_refine_ls_abs_structure_details 'Flack H D (1983), Acta Cryst. A39, 876-881'
_refine_ls_abs_structure_Flack 3(2)
_refine_ls_extinction_method none
_refine_ls_goodness_of_fit_ref 1.050
_refine_ls_hydrogen_treatment mixed
_refine_ls_matrix_type full
_refine_ls_number_parameters 734
_refine_ls_number_reflns 9529
_refine_ls_number_restraints 15
_refine_ls_restrained_S_all 1.054
_refine_ls_R_factor_all 0.1288
_refine_ls_R_factor_gt 0.0768
_refine_ls_shift/su_max 0.000
_refine_ls_shift/su_mean 0.000
_refine_ls_structure_factor_coef Fsqd
_refine_ls_weighting_details 'calc w=1/[\s^2^(Fo^2^)+(0.0608P)^2^+0.0000P] where P=(Fo^2^+2Fc^2^)/3'
_refine_ls_weighting_scheme calc
_refine_ls_wR_factor_gt 0.1564
_refine_ls_wR_factor_ref 0.1814
_reflns_number_gt 5673
_reflns_number_total 9529
_reflns_threshold_expression >2sigma(I)
_cod_data_source_file jo3010292_si_007.cif
_cod_data_source_block TP2-BN
_cod_original_cell_volume 2870.6(16)
_cod_database_code 4027492

loop_
_symmetry_equiv_pos_as_xyz
'x, y, z'
'-x, y+1/2, -z'

loop_
_atom_site_label
_atom_site_type_symbol
_atom_site_fract_x
_atom_site_fract_y
_atom_site_fract_z
_atom_site_U_iso_or_equiv
_atom_site_adp_type
_atom_site_occupancy
_atom_site_symmetry_multiplicity
_atom_site_calc_flag
_atom_site_refinement_flags
_atom_site_disorder_assembly
_atom_site_disorder_group
O1 O 0.6115(4) 0.46551(17) 0.77328(16) 0.0444(8) Uani 1 1 d . . .
H1A H 0.6799 0.4891 0.7551 0.067 Uiso 1 1 calc R . .
O2 O 0.6377(4) 0.02917(19) 0.28881(16) 0.0491(9) Uani 1 1 d . . .
H2A H 0.5573 0.0096 0.2751 0.074 Uiso 1 1 calc R . .
O3 O 0.8425(4) -0.45092(18) 0.73130(17) 0.0506(9) Uani 1 1 d . . .
H3A H 0.9231 -0.4678 0.7483 0.076 Uiso 1 1 calc R . .
O4 O 0.8936(4) -0.01357(19) 1.22387(16) 0.0487(9) Uani 1 1 d . . .
H4A H 0.8179 0.0031 1.2428 0.073 Uiso 1 1 calc R . .
N1 N 0.2019(13) -0.1577(6) 0.6144(6) 0.205(5) Uani 1 1 d . . .
N2 N -0.3385(16) 0.2027(11) 1.0261(9) 0.348(11) Uani 1 1 d U . .
C1 C 0.6679(5) 0.1645(2) 0.7031(2) 0.0351(11) Uani 1 1 d . . .
C2 C 0.6567(5) 0.1463(3) 0.6279(2) 0.0402(12) Uani 1 1 d . . .
H2B H 0.6410 0.1839 0.5932 0.048 Uiso 1 1 calc R . .
C3 C 0.6680(5) 0.0740(3) 0.6018(2) 0.0371(11) Uani 1 1 d . . .
C4 C 0.6926(5) 0.0177(2) 0.6540(2) 0.0349(11) Uani 1 1 d . . .
C5 C 0.7078(5) -0.0580(3) 0.6313(3) 0.0402(12) Uani 1 1 d . . .
H5A H 0.6972 -0.0698 0.5809 0.048 Uiso 1 1 calc R . .
C6 C 0.7369(5) -0.1117(2) 0.6810(2) 0.0389(12) Uani 1 1 d . . .
H6A H 0.7483 -0.1597 0.6644 0.047 Uiso 1 1 calc R . .
C7 C 0.7507(5) -0.0963(2) 0.7601(2) 0.0351(11) Uani 1 1 d . . .
C8 C 0.7823(5) -0.1528(2) 0.8132(2) 0.0346(11) Uani 1 1 d . . .
C9 C 0.8003(5) -0.1336(3) 0.8886(3) 0.0382(11) Uani 1 1 d . . .
H9A H 0.8208 -0.1708 0.9232 0.046 Uiso 1 1 calc R . .
C10 C 0.7890(5) -0.0621(3) 0.9145(2) 0.0357(11) Uani 1 1 d . . .
C11 C 0.7568(5) -0.0056(2) 0.8625(2) 0.0353(11) Uani 1 1 d . . .
C12 C 0.7439(5) 0.0693(3) 0.8847(2) 0.0401(12) Uani 1 1 d . . .
H12A H 0.7572 0.0814 0.9350 0.048 Uiso 1 1 calc R . .
C13 C 0.7127(5) 0.1237(3) 0.8342(2) 0.0406(12) Uani 1 1 d . . .
H13A H 0.7020 0.1718 0.8509 0.049 Uiso 1 1 calc R . .
C14 C 0.6960(5) 0.1088(2) 0.7555(2) 0.0349(11) Uani 1 1 d . . .
C15 C 0.7085(5) 0.0347(3) 0.7314(2) 0.0364(11) Uani 1 1 d . . .
C16 C 0.7391(5) -0.0229(2) 0.7850(2) 0.0372(11) Uani 1 1 d . . .
C17 C 0.6560(5) 0.2432(3) 0.7243(2) 0.0362(11) Uani 1 1 d . . .
C18 C 0.5119(5) 0.2731(3) 0.7371(3) 0.0437(12) Uani 1 1 d . . .
C19 C 0.5017(6) 0.3471(3) 0.7535(3) 0.0460(13) Uani 1 1 d . . .
H19A H 0.4075 0.3676 0.7622 0.055 Uiso 1 1 calc R . .
C20 C 0.6296(5) 0.3911(2) 0.7573(2) 0.0358(11) Uani 1 1 d . . .
C21 C 0.7698(5) 0.3622(3) 0.7441(2) 0.0401(12) Uani 1 1 d . . .
H21A H 0.8549 0.3925 0.7454 0.048 Uiso 1 1 calc R . .
C22 C 0.7844(5) 0.2881(3) 0.7290(3) 0.0407(12) Uani 1 1 d . . .
C23 C 0.3725(6) 0.2268(3) 0.7314(4) 0.0671(17) Uani 1 1 d . . .
H23A H 0.2861 0.2559 0.7433 0.101 Uiso 1 1 calc R . .
H23B H 0.3831 0.1864 0.7657 0.101 Uiso 1 1 calc R . .
H23C H 0.3585 0.2082 0.6814 0.101 Uiso 1 1 calc R . .
C24 C 0.9406(6) 0.2566(3) 0.7170(3) 0.0660(16) Uani 1 1 d . . .
H24A H 1.0141 0.2956 0.7183 0.099 Uiso 1 1 calc R . .
H24B H 0.9402 0.2326 0.6693 0.099 Uiso 1 1 calc R . .
H24C H 0.9665 0.2217 0.7556 0.099 Uiso 1 1 calc R . .
C25 C 0.6570(5) 0.0603(2) 0.5187(2) 0.0357(11) Uani 1 1 d . . .
C26 C 0.5177(5) 0.0399(3) 0.4835(2) 0.0398(11) Uani 1 1 d . . .
C27 C 0.5114(5) 0.0304(3) 0.4065(2) 0.0414(12) Uani 1 1 d . . .
H27A H 0.4201 0.0173 0.3819 0.050 Uiso 1 1 calc R . .
C28 C 0.6401(6) 0.0403(3) 0.3662(2) 0.0425(12) Uani 1 1 d . . .
C29 C 0.7747(6) 0.0617(3) 0.4008(3) 0.0584(15) Uani 1 1 d . . .
H29A H 0.8591 0.0702 0.3727 0.070 Uiso 1 1 calc R . .
C30 C 0.7852(6) 0.0706(3) 0.4774(3) 0.0558(15) Uani 1 1 d . . .
C31 C 0.3776(6) 0.0295(4) 0.5268(3) 0.0639(16) Uani 1 1 d . . .
H31A H 0.2931 0.0181 0.4930 0.096 Uiso 1 1 calc R . .
H31B H 0.3567 0.0738 0.5534 0.096 Uiso 1 1 calc R . .
H31C H 0.3935 -0.0102 0.5616 0.096 Uiso 1 1 calc R . .
C32 C 0.9358(7) 0.0910(4) 0.5151(3) 0.087(2) Uani 1 1 d . . .
H32A H 1.0158 0.0816 0.4818 0.131 Uiso 1 1 calc R . .
H32B H 0.9522 0.0622 0.5596 0.131 Uiso 1 1 calc R . .
H32C H 0.9353 0.1423 0.5279 0.131 Uiso 1 1 calc R . .
C33 C 0.7980(5) -0.2312(3) 0.7903(2) 0.0390(11) Uani 1 1 d . . .
C34 C 0.6711(5) -0.2743(3) 0.7718(3) 0.0425(12) Uani 1 1 d . . .
C35 C 0.6881(5) -0.3482(3) 0.7527(3) 0.0428(12) Uani 1 1 d . . .
H35A H 0.6033 -0.3772 0.7412 0.051 Uiso 1 1 calc R . .
C36 C 0.8319(6) -0.3776(3) 0.7509(3) 0.0408(12) Uani 1 1 d . . .
C37 C 0.9592(6) -0.3358(3) 0.7694(3) 0.0484(13) Uani 1 1 d . . .
H37A H 1.0553 -0.3568 0.7689 0.058 Uiso 1 1 calc R . .
C38 C 0.9437(6) -0.2631(3) 0.7886(3) 0.0460(13) Uani 1 1 d . . .
C39 C 0.5111(6) -0.2439(3) 0.7729(3) 0.0611(16) Uani 1 1 d . . .
H39A H 0.4927 -0.2258 0.8219 0.092 Uiso 1 1 calc R . .
H39B H 0.4396 -0.2822 0.7599 0.092 Uiso 1 1 calc R . .
H39C H 0.4997 -0.2045 0.7375 0.092 Uiso 1 1 calc R . .
C40 C 1.0857(6) -0.2184(3) 0.8103(4) 0.0733(18) Uani 1 1 d . . .
H40A H 1.1165 -0.2284 0.8613 0.110 Uiso 1 1 calc R . .
H40B H 1.0637 -0.1669 0.8046 0.110 Uiso 1 1 calc R . .
H40C H 1.1661 -0.2317 0.7786 0.110 Uiso 1 1 calc R . .
C41 C 0.8149(5) -0.0472(2) 0.9958(2) 0.0364(11) Uani 1 1 d . . .
C42 C 0.9630(5) -0.0425(3) 1.0268(2) 0.0435(12) Uani 1 1 d . . .
C43 C 0.9846(5) -0.0307(3) 1.1032(2) 0.0443(12) Uani 1 1 d . . .
H43A H 1.0829 -0.0283 1.1244 0.053 Uiso 1 1 calc R . .
C44 C 0.8643(5) -0.0227(3) 1.1475(2) 0.0378(11) Uani 1 1 d . . .
C45 C 0.7174(5) -0.0269(3) 1.1170(2) 0.0438(12) Uani 1 1 d . . .
H45A H 0.6359 -0.0223 1.1478 0.053 Uiso 1 1 calc R . .
C46 C 0.6909(5) -0.0376(3) 1.0419(2) 0.0415(12) Uani 1 1 d . . .
C47 C 1.0964(6) -0.0523(4) 0.9791(3) 0.0651(17) Uani 1 1 d . . .
H47A H 1.1885 -0.0432 1.0084 0.098 Uiso 1 1 calc R . .
H47B H 1.0890 -0.0183 0.9382 0.098 Uiso 1 1 calc R . .
H47C H 1.0974 -0.1017 0.9602 0.098 Uiso 1 1 calc R . .
C48 C 0.5279(5) -0.0416(4) 1.0097(3) 0.0629(16) Uani 1 1 d . . .
H48A H 0.4591 -0.0411 1.0497 0.094 Uiso 1 1 calc R . .
H48B H 0.5142 -0.0861 0.9815 0.094 Uiso 1 1 calc R . .
H48C H 0.5077 0.0000 0.9778 0.094 Uiso 1 1 calc R . .
C49 C 0.2192(8) -0.0488(4) 0.7078(4) 0.0759(18) Uani 1 1 d . . .
C50 C 0.0964(8) -0.0006(4) 0.7118(4) 0.093(2) Uani 1 1 d . . .
H50A H 0.0120 -0.0046 0.6789 0.112 Uiso 1 1 calc R . .
C51 C 0.1048(8) 0.0531(4) 0.7660(5) 0.093(2) Uani 1 1 d . . .
H51A H 0.0241 0.0856 0.7699 0.112 Uiso 1 1 calc R . .
C52 C 0.2266(9) 0.0595(4) 0.8133(4) 0.084(2) Uani 1 1 d . . .
H52A H 0.2305 0.0964 0.8493 0.100 Uiso 1 1 calc R . .
C53 C 0.3439(8) 0.0118(4) 0.8081(4) 0.0766(19) Uani 1 1 d . . .
H53A H 0.4286 0.0164 0.8408 0.092 Uiso 1 1 calc R . .
C54 C 0.3399(7) -0.0418(3) 0.7568(4) 0.0716(17) Uani 1 1 d . . .
H54A H 0.4208 -0.0744 0.7549 0.086 Uiso 1 1 calc R . .
C55 C 0.2133(12) -0.1099(6) 0.6551(5) 0.128(3) Uani 1 1 d . . .
C56 C -0.6450(14) 0.2057(7) 0.9939(6) 0.126(4) Uani 1 1 d . . .
C57 C -0.761(3) 0.1631(5) 1.0295(6) 0.177(7) Uani 1 1 d . . .
H57A H -0.7336 0.1277 1.0651 0.213 Uiso 1 1 calc R . .
C58 C -0.919(2) 0.1760(10) 1.0093(10) 0.188(8) Uani 1 1 d . . .
H58A H -0.9931 0.1496 1.0330 0.225 Uiso 1 1 calc R . .
C59 C -0.963(2) 0.2280(9) 0.9543(7) 0.240(10) Uani 1 1 d . . .
H59A H -1.0642 0.2369 0.9412 0.288 Uiso 1 1 calc R . .
C60 C -0.8507(15) 0.2642(5) 0.9217(5) 0.115(3) Uani 1 1 d . . .
H60A H -0.8795 0.2981 0.8849 0.138 Uiso 1 1 calc R . .
C61 C -0.6941(16) 0.2556(5) 0.9378(5) 0.128(3) Uani 1 1 d . . .
H61A H -0.6239 0.2825 0.9119 0.154 Uiso 1 1 calc R . .
C62 C -0.477(2) 0.2028(9) 1.0102(8) 0.205(6) Uani 1 1 d . . .
N3 N 1.0751(16) -0.0913(8) 0.4267(8) 0.147(6) Uani 0.613(8) 1 d PD A 1
C63 C 0.8458(15) -0.1709(6) 0.4711(5) 0.105(6) Uani 0.613(8) 1 d PGD A 1
C64 C 0.8748(13) -0.2267(6) 0.5229(6) 0.113(6) Uani 0.613(8) 1 d PG A 1
H64A H 0.9742 -0.2372 0.5391 0.135 Uiso 0.613(8) 1 calc PR A 1
C65 C 0.7551(17) -0.2667(5) 0.5504(5) 0.098(6) Uani 0.613(8) 1 d PG A 1
H65A H 0.7745 -0.3040 0.5850 0.117 Uiso 0.613(8) 1 calc PR A 1
C66 C 0.6065(15) -0.2509(7) 0.5261(7) 0.118(7) Uani 0.613(8) 1 d PG A 1
H66A H 0.5265 -0.2777 0.5444 0.142 Uiso 0.613(8) 1 calc PR A 1
C67 C 0.5776(13) -0.1952(7) 0.4743(8) 0.163(14) Uani 0.613(8) 1 d PG A 1
H67A H 0.4782 -0.1847 0.4580 0.196 Uiso 0.613(8) 1 calc PR A 1
C68 C 0.6973(18) -0.1552(5) 0.4468(6) 0.158(15) Uani 0.613(8) 1 d PG A 1
H68A H 0.6779 -0.1179 0.4122 0.190 Uiso 0.613(8) 1 calc PR A 1
C69 C 0.9707(18) -0.1244(8) 0.4444(7) 0.116(6) Uani 0.613(8) 1 d PD A 1
N3A N 0.846(3) -0.1133(11) 0.3744(12) 0.152(10) Uani 0.387(8) 1 d P A 2
C63A C 0.6928(18) -0.1894(9) 0.4595(9) 0.124(13) Uani 0.387(8) 1 d PG A 2
C64A C 0.755(2) -0.2449(10) 0.5045(11) 0.108(10) Uani 0.387(8) 1 d PG A 2
H64B H 0.8573 -0.2571 0.5018 0.129 Uiso 0.387(8) 1 calc PR A 2
C65A C 0.665(3) -0.2821(9) 0.5537(9) 0.109(12) Uani 0.387(8) 1 d PG A 2
H65B H 0.7068 -0.3192 0.5839 0.131 Uiso 0.387(8) 1 calc PR A 2
C66A C 0.512(3) -0.2638(10) 0.5578(9) 0.136(13) Uani 0.387(8) 1 d PGU A 2
H66B H 0.4521 -0.2887 0.5906 0.163 Uiso 0.387(8) 1 calc PR A 2
C67A C 0.4501(17) -0.2083(11) 0.5127(10) 0.165(18) Uani 0.387(8) 1 d PG A 2
H67B H 0.3480 -0.1961 0.5154 0.198 Uiso 0.387(8) 1 calc PR A 2
C68A C 0.5403(19) -0.1711(9) 0.4635(9) 0.077(8) Uani 0.387(8) 1 d PG A 2
H68B H 0.4985 -0.1340 0.4334 0.093 Uiso 0.387(8) 1 calc PR A 2
C69A C 0.765(3) -0.1487(11) 0.4099(9) 0.083(7) Uani 0.387(8) 1 d P A 2

loop_
_atom_site_aniso_label
_atom_site_aniso_U_11
_atom_site_aniso_U_22
_atom_site_aniso_U_33
_atom_site_aniso_U_23
_atom_site_aniso_U_13
_atom_site_aniso_U_12
O1 0.056(2) 0.031(2) 0.0463(19) 0.0009(15) 0.0021(15) 0.0027(16)
O2 0.057(2) 0.057(2) 0.0326(17) -0.0021(16) -0.0015(15) -0.0070(18)
O3 0.065(2) 0.033(2) 0.053(2) -0.0014(16) -0.0044(17) 0.0071(17)
O4 0.050(2) 0.061(2) 0.0355(18) -0.0033(16) 0.0008(14) -0.0031(17)
N1 0.267(13) 0.186(11) 0.158(9) -0.082(8) -0.021(8) -0.051(9)
N2 0.217(13) 0.49(2) 0.333(16) -0.360(17) -0.061(12) 0.132(15)
C1 0.040(3) 0.032(3) 0.033(3) 0.000(2) -0.003(2) 0.000(2)
C2 0.047(3) 0.037(3) 0.036(3) 0.003(2) -0.010(2) 0.006(2)
C3 0.045(3) 0.034(3) 0.032(2) -0.004(2) -0.007(2) 0.000(2)
C4 0.045(3) 0.024(3) 0.034(3) -0.003(2) -0.005(2) 0.001(2)
C5 0.050(3) 0.040(3) 0.030(3) -0.007(2) -0.005(2) 0.000(2)
C6 0.050(3) 0.026(3) 0.040(3) -0.005(2) -0.007(2) 0.003(2)
C7 0.042(3) 0.030(3) 0.033(3) -0.001(2) -0.008(2) 0.000(2)
C8 0.034(3) 0.032(3) 0.037(3) 0.004(2) -0.005(2) -0.001(2)
C9 0.040(3) 0.032(3) 0.042(3) 0.006(2) -0.002(2) -0.003(2)
C10 0.039(3) 0.034(3) 0.034(3) 0.008(2) -0.0024(19) 0.004(2)
C11 0.036(3) 0.033(3) 0.036(3) -0.005(2) -0.007(2) 0.001(2)
C12 0.047(3) 0.042(3) 0.030(3) -0.005(2) -0.002(2) -0.001(2)
C13 0.053(3) 0.031(3) 0.037(3) -0.006(2) -0.001(2) 0.000(2)
C14 0.044(3) 0.029(3) 0.032(3) -0.003(2) -0.003(2) 0.000(2)
C15 0.045(3) 0.033(3) 0.031(2) -0.005(2) -0.006(2) 0.003(2)
C16 0.046(3) 0.030(3) 0.035(3) 0.000(2) -0.005(2) 0.003(2)
C17 0.046(3) 0.034(3) 0.029(2) 0.001(2) -0.005(2) 0.005(2)
C18 0.042(3) 0.032(3) 0.057(3) 0.003(2) 0.004(2) -0.001(2)
C19 0.045(3) 0.038(3) 0.055(3) -0.007(2) 0.008(2) 0.006(2)
C20 0.046(3) 0.027(3) 0.034(3) -0.005(2) -0.001(2) 0.004(2)
C21 0.048(3) 0.029(3) 0.043(3) -0.001(2) -0.007(2) -0.005(2)
C22 0.046(3) 0.035(3) 0.041(3) 0.000(2) -0.002(2) 0.002(2)
C23 0.051(3) 0.041(3) 0.110(5) -0.007(3) 0.015(3) -0.005(3)
C24 0.053(3) 0.043(4) 0.102(5) -0.009(3) -0.002(3) -0.006(3)
C25 0.050(3) 0.029(3) 0.027(2) 0.001(2) -0.004(2) 0.004(2)
C26 0.052(3) 0.034(3) 0.033(3) -0.001(2) -0.001(2) 0.002(2)
C27 0.046(3) 0.046(3) 0.032(3) -0.004(2) -0.007(2) 0.001(2)
C28 0.062(3) 0.039(3) 0.025(2) -0.003(2) -0.005(2) -0.005(3)
C29 0.048(3) 0.088(5) 0.039(3) -0.001(3) 0.008(2) -0.018(3)
C30 0.057(3) 0.074(4) 0.037(3) -0.015(3) -0.003(2) -0.018(3)
C31 0.049(3) 0.094(5) 0.048(3) -0.006(3) 0.000(2) -0.003(3)
C32 0.062(4) 0.150(7) 0.048(4) -0.021(4) -0.004(3) -0.034(4)
C33 0.050(3) 0.031(3) 0.035(3) 0.005(2) -0.003(2) 0.000(2)
C34 0.044(3) 0.034(3) 0.049(3) 0.002(2) -0.004(2) -0.002(2)
C35 0.045(3) 0.034(3) 0.048(3) -0.001(2) -0.009(2) -0.001(2)
C36 0.055(3) 0.022(3) 0.045(3) 0.000(2) -0.006(2) 0.006(2)
C37 0.041(3) 0.044(3) 0.061(3) 0.005(3) 0.003(2) 0.010(2)
C38 0.048(3) 0.031(3) 0.059(3) 0.005(2) 0.002(2) -0.002(2)
C39 0.047(3) 0.042(3) 0.094(4) -0.009(3) -0.006(3) 0.001(3)
C40 0.047(3) 0.051(4) 0.122(5) -0.001(4) 0.000(3) 0.001(3)
C41 0.045(3) 0.030(3) 0.034(3) 0.002(2) -0.002(2) -0.002(2)
C42 0.046(3) 0.047(3) 0.036(3) -0.002(2) -0.006(2) 0.000(2)
C43 0.033(3) 0.059(3) 0.040(3) -0.001(2) -0.008(2) -0.004(2)
C44 0.045(3) 0.041(3) 0.027(2) 0.000(2) -0.010(2) -0.003(2)
C45 0.047(3) 0.053(3) 0.032(3) 0.002(2) 0.002(2) -0.011(2)
C46 0.043(3) 0.045(3) 0.036(3) 0.007(2) -0.004(2) 0.000(2)
C47 0.047(3) 0.101(5) 0.047(3) -0.015(3) 0.000(2) -0.008(3)
C48 0.047(3) 0.098(5) 0.043(3) 0.003(3) -0.005(2) 0.001(3)
C49 0.086(5) 0.060(5) 0.081(5) -0.005(4) 0.003(4) -0.027(4)
C50 0.058(4) 0.080(6) 0.136(6) 0.022(5) -0.045(4) -0.002(4)
C51 0.057(4) 0.043(4) 0.180(8) 0.016(5) 0.014(5) 0.005(3)
C52 0.083(5) 0.066(5) 0.105(5) -0.024(4) 0.040(4) -0.027(4)
C53 0.069(5) 0.076(5) 0.083(5) 0.012(4) -0.006(3) 0.001(4)
C54 0.050(4) 0.048(4) 0.117(5) 0.002(4) 0.007(4) 0.009(3)
C55 0.153(8) 0.131(9) 0.099(7) 0.004(6) -0.014(6) -0.028(7)
C56 0.144(9) 0.128(9) 0.102(7) -0.052(7) -0.032(7) 0.049(8)
C57 0.40(2) 0.059(6) 0.082(7) -0.014(5) 0.057(12) -0.046(11)
C58 0.250(17) 0.163(15) 0.149(14) -0.087(11) -0.003(12) -0.088(13)
C59 0.46(3) 0.168(14) 0.088(9) -0.025(8) -0.027(13) -0.169(17)
C60 0.183(10) 0.075(6) 0.085(6) -0.035(5) -0.022(7) 0.018(7)
C61 0.203(12) 0.093(7) 0.090(7) -0.022(5) 0.019(7) 0.026(8)
C62 0.194(14) 0.235(15) 0.184(12) -0.139(11) -0.011(11) 0.042(14)
N3 0.172(15) 0.136(13) 0.135(11) -0.061(10) 0.033(10) -0.026(10)
C63 0.182(17) 0.064(9) 0.065(9) -0.019(7) -0.043(9) 0.023(10)
C64 0.186(18) 0.082(11) 0.068(9) -0.025(8) -0.017(11) 0.023(12)
C65 0.153(17) 0.076(12) 0.062(10) -0.021(8) -0.018(10) -0.036(10)
C66 0.189(19) 0.054(12) 0.110(16) -0.035(10) 0.002(16) -0.050(13)
C67 0.19(3) 0.058(14) 0.22(3) -0.015(14) -0.14(2) 0.020(14)
C68 0.37(5) 0.073(13) 0.027(10) -0.025(9) -0.018(18) 0.05(2)
C69 0.187(19) 0.092(12) 0.070(10) -0.041(8) 0.004(11) -0.011(11)
N3A 0.26(3) 0.090(15) 0.105(16) -0.009(12) 0.066(18) 0.055(16)
C63A 0.057(15) 0.23(4) 0.085(19) -0.04(2) -0.021(14) -0.011(18)
C64A 0.19(3) 0.073(16) 0.065(17) 0.024(13) 0.017(18) 0.029(19)
C65A 0.20(4) 0.050(16) 0.074(16) 0.017(11) -0.01(2) -0.03(2)
C66A 0.25(4) 0.091(19) 0.069(16) -0.054(14) 0.011(19) -0.03(2)
C67A 0.089(17) 0.22(4) 0.18(3) -0.18(3) 0.000(18) -0.04(2)
C68A 0.16(2) 0.024(10) 0.053(12) -0.007(8) 0.053(14) 0.004(12)
C69A 0.18(2) 0.061(12) 0.014(10) -0.003(9) 0.041(12) 0.014(12)

loop_
_atom_type_symbol
_atom_type_description
_atom_type_scat_dispersion_real
_atom_type_scat_dispersion_imag
_atom_type_scat_source
C C 0.0033 0.0016 'International Tables Vol C Tables 4.2.6.8 and 6.1.1.4'
H H 0.0000 0.0000 'International Tables Vol C Tables 4.2.6.8 and 6.1.1.4'
N N 0.0061 0.0033 'International Tables Vol C Tables 4.2.6.8 and 6.1.1.4'
O O 0.0106 0.0060 'International Tables Vol C Tables 4.2.6.8 and 6.1.1.4'

loop_
_geom_angle_atom_site_label_1
_geom_angle_atom_site_label_2
_geom_angle_atom_site_label_3
_geom_angle
C20 O1 H1A 109.5
C28 O2 H2A 109.5
C36 O3 H3A 109.5
C44 O4 H4A 109.5
C2 C1 C14 119.0(4)
C2 C1 C17 118.4(4)
C14 C1 C17 122.6(4)
C1 C2 C3 123.0(4)
C1 C2 H2B 118.5
C3 C2 H2B 118.5
C4 C3 C2 118.4(4)
C4 C3 C25 122.7(4)
C2 C3 C25 118.9(4)
C3 C4 C15 120.0(4)
C3 C4 C5 121.6(4)
C15 C4 C5 118.4(4)
C6 C5 C4 121.6(4)
C6 C5 H5A 119.2
C4 C5 H5A 119.2
C5 C6 C7 121.2(4)
C5 C6 H6A 119.4
C7 C6 H6A 119.4
C16 C7 C8 119.2(4)
C16 C7 C6 119.2(4)
C8 C7 C6 121.5(4)
C9 C8 C7 118.5(4)
C9 C8 C33 119.8(4)
C7 C8 C33 121.7(4)
C10 C9 C8 123.5(4)
C10 C9 H9A 118.3
C8 C9 H9A 118.3
C9 C10 C11 118.5(4)
C9 C10 C41 119.3(4)
C11 C10 C41 122.2(4)
C10 C11 C12 121.9(4)
C10 C11 C16 119.7(4)
C12 C11 C16 118.4(4)
C13 C12 C11 121.7(4)
C13 C12 H12A 119.2
C11 C12 H12A 119.2
C12 C13 C14 121.6(4)
C12 C13 H13A 119.2
C14 C13 H13A 119.2
C1 C14 C15 119.7(4)
C1 C14 C13 122.1(4)
C15 C14 C13 118.2(4)
C14 C15 C4 119.8(4)
C14 C15 C16 120.1(4)
C4 C15 C16 120.0(4)
C7 C16 C11 120.6(4)
C7 C16 C15 119.5(4)
C11 C16 C15 119.9(4)
C22 C17 C18 119.9(4)
C22 C17 C1 120.9(4)
C18 C17 C1 119.2(4)
C19 C18 C17 118.5(4)
C19 C18 C23 120.3(5)
C17 C18 C23 121.1(5)
C20 C19 C18 120.9(5)
C20 C19 H19A 119.5
C18 C19 H19A 119.5
C21 C20 C19 120.5(4)
C21 C20 O1 121.3(4)
C19 C20 O1 118.1(4)
C20 C21 C22 120.0(4)
C20 C21 H21A 120.0
C22 C21 H21A 120.0
C21 C22 C17 120.0(4)
C21 C22 C24 119.4(5)
C17 C22 C24 120.6(5)
C18 C23 H23A 109.5
C18 C23 H23B 109.5
H23A C23 H23B 109.5
C18 C23 H23C 109.5
H23A C23 H23C 109.5
H23B C23 H23C 109.5
C22 C24 H24A 109.5
C22 C24 H24B 109.5
H24A C24 H24B 109.5
C22 C24 H24C 109.5
H24A C24 H24C 109.5
H24B C24 H24C 109.5
C30 C25 C26 120.7(4)
C30 C25 C3 119.2(4)
C26 C25 C3 120.1(4)
C27 C26 C25 118.2(4)
C27 C26 C31 120.2(4)
C25 C26 C31 121.6(4)
C28 C27 C26 120.4(4)
C28 C27 H27A 119.8
C26 C27 H27A 119.8
C29 C28 C27 121.0(4)
C29 C28 O2 117.5(4)
C27 C28 O2 121.5(4)
C28 C29 C30 120.0(4)
C28 C29 H29A 120.0
C30 C29 H29A 120.0
C29 C30 C25 119.7(4)
C29 C30 C32 119.4(5)
C25 C30 C32 120.9(4)
C26 C31 H31A 109.5
C26 C31 H31B 109.5
H31A C31 H31B 109.5
C26 C31 H31C 109.5
H31A C31 H31C 109.5
H31B C31 H31C 109.5
C30 C32 H32A 109.5
C30 C32 H32B 109.5
H32A C32 H32B 109.5
C30 C32 H32C 109.5
H32A C32 H32C 109.5
H32B C32 H32C 109.5
C34 C33 C38 119.0(4)
C34 C33 C8 121.3(4)
C38 C33 C8 119.7(4)
C33 C34 C35 120.4(4)
C33 C34 C39 122.0(4)
C35 C34 C39 117.7(4)
C36 C35 C34 119.3(4)
C36 C35 H35A 120.4
C34 C35 H35A 120.4
C35 C36 C37 121.2(4)
C35 C36 O3 116.9(4)
C37 C36 O3 121.9(4)
C38 C37 C36 120.0(5)
C38 C37 H37A 120.0
C36 C37 H37A 120.0
C37 C38 C33 120.1(5)
C37 C38 C40 119.1(5)
C33 C38 C40 120.7(5)
C34 C39 H39A 109.5
C34 C39 H39B 109.5
H39A C39 H39B 109.5
C34 C39 H39C 109.5
H39A C39 H39C 109.5
H39B C39 H39C 109.5
C38 C40 H40A 109.5
C38 C40 H40B 109.5
H40A C40 H40B 109.5
C38 C40 H40C 109.5
H40A C40 H40C 109.5
H40B C40 H40C 109.5
C42 C41 C46 119.6(4)
C42 C41 C10 119.8(4)
C46 C41 C10 120.6(4)
C43 C42 C41 118.9(4)
C43 C42 C47 120.4(4)
C41 C42 C47 120.7(4)
C44 C43 C42 121.1(4)
C44 C43 H43A 119.4
C42 C43 H43A 119.4
C43 C44 C45 120.1(4)
C43 C44 O4 118.2(4)
C45 C44 O4 121.5(4)
C46 C45 C44 120.7(4)
C46 C45 H45A 119.7
C44 C45 H45A 119.7
C45 C46 C41 119.5(4)
C45 C46 C48 119.6(4)
C41 C46 C48 120.9(4)
C42 C47 H47A 109.5
C42 C47 H47B 109.5
H47A C47 H47B 109.5
C42 C47 H47C 109.5
H47A C47 H47C 109.5
H47B C47 H47C 109.5
C46 C48 H48A 109.5
C46 C48 H48B 109.5
H48A C48 H48B 109.5
C46 C48 H48C 109.5
H48A C48 H48C 109.5
H48B C48 H48C 109.5
C54 C49 C50 119.6(7)
C54 C49 C55 119.7(7)
C50 C49 C55 120.5(7)
C51 C50 C49 117.7(6)
C51 C50 H50A 121.1
C49 C50 H50A 121.1
C52 C51 C50 121.5(7)
C52 C51 H51A 119.2
C50 C51 H51A 119.2
C51 C52 C53 119.4(7)
C51 C52 H52A 120.3
C53 C52 H52A 120.3
C54 C53 C52 121.1(6)
C54 C53 H53A 119.5
C52 C53 H53A 119.5
C53 C54 C49 120.6(6)
C53 C54 H54A 119.7
C49 C54 H54A 119.7
N1 C55 C49 177.0(12)
C61 C56 C57 117.3(11)
C61 C56 C62 115.5(15)
C57 C56 C62 127.2(15)
C58 C57 C56 119.6(13)
C58 C57 H57A 120.2
C56 C57 H57A 120.2
C59 C58 C57 121.0(18)
C59 C58 H58A 119.5
C57 C58 H58A 119.5
C60 C59 C58 116.9(19)
C60 C59 H59A 121.5
C58 C59 H59A 121.5
C59 C60 C61 126.2(13)
C59 C60 H60A 116.9
C61 C60 H60A 116.9
C60 C61 C56 119.0(11)
C60 C61 H61A 120.5
C56 C61 H61A 120.5
N2 C62 C56 177.2(12)
C64 C63 C68 120.0
C64 C63 C69 121.0(12)
C68 C63 C69 118.9(12)
C65 C64 C63 120.0
C65 C64 H64A 120.0
C63 C64 H64A 120.0
C66 C65 C64 120.0
C66 C65 H65A 120.0
C64 C65 H65A 120.0
C65 C66 C67 120.0
C65 C66 H66A 120.0
C67 C66 H66A 120.0
C66 C67 C68 120.0
C66 C67 H67A 120.0
C68 C67 H67A 120.0
C67 C68 C63 120.0
C67 C68 H68A 120.0
C63 C68 H68A 120.0
N3 C69 C63 175(2)
C69A C63A C64A 126.9(16)
C69A C63A C68A 113.1(16)
C64A C63A C68A 120.0
C63A C64A C65A 120.0
C63A C64A H64B 120.0
C65A C64A H64B 120.0
C66A C65A C64A 120.0
C66A C65A H65B 120.0
C64A C65A H65B 120.0
C67A C66A C65A 120.0
C67A C66A H66B 120.0
C65A C66A H66B 120.0
C66A C67A C68A 120.0
C66A C67A H67B 120.0
C68A C67A H67B 120.0
C67A C68A C63A 120.0
C67A C68A H68B 120.0
C63A C68A H68B 120.0
N3A C69A C63A 170(3)

loop_
_geom_bond_atom_site_label_1
_geom_bond_atom_site_label_2
_geom_bond_distance
O1 C20 1.393(5)
O1 H1A 0.8200
O2 C28 1.402(5)
O2 H2A 0.8200
O3 C36 1.383(5)
O3 H3A 0.8200
O4 C44 1.391(5)
O4 H4A 0.8200
N1 C55 1.138(11)
N2 C62 1.244(16)
C1 C2 1.388(6)
C1 C14 1.396(6)
C1 C17 1.486(6)
C2 C3 1.399(6)
C2 H2B 0.9300
C3 C4 1.398(6)
C3 C25 1.511(6)
C4 C15 1.422(6)
C4 C5 1.443(6)
C5 C6 1.339(6)
C5 H5A 0.9300
C6 C7 1.445(6)
C6 H6A 0.9300
C7 C16 1.412(6)
C7 C8 1.419(6)
C8 C9 1.399(6)
C8 C33 1.492(6)
C9 C10 1.387(6)
C9 H9A 0.9300
C10 C11 1.407(6)
C10 C41 1.490(6)
C11 C12 1.426(6)
C11 C16 1.427(6)
C12 C13 1.361(6)
C12 H12A 0.9300
C13 C14 1.436(6)
C13 H13A 0.9300
C14 C15 1.422(6)
C15 C16 1.439(5)
C17 C22 1.394(6)
C17 C18 1.410(6)
C18 C19 1.382(6)
C18 C23 1.489(7)
C19 C20 1.381(7)
C19 H19A 0.9300
C20 C21 1.373(6)
C21 C22 1.382(7)
C21 H21A 0.9300
C22 C24 1.516(7)
C23 H23A 0.9600
C23 H23B 0.9600
C23 H23C 0.9600
C24 H24A 0.9600
C24 H24B 0.9600
C24 H24C 0.9600
C25 C30 1.392(6)
C25 C26 1.403(6)
C26 C27 1.391(6)
C26 C31 1.501(6)
C27 C28 1.384(6)
C27 H27A 0.9300
C28 C29 1.369(6)
C29 C30 1.382(6)
C29 H29A 0.9300
C30 C32 1.507(7)
C31 H31A 0.9600
C31 H31B 0.9600
C31 H31C 0.9600
C32 H32A 0.9600
C32 H32B 0.9600
C32 H32C 0.9600
C33 C34 1.392(6)
C33 C38 1.411(7)
C34 C35 1.397(7)
C34 C39 1.515(7)
C35 C36 1.377(6)
C35 H35A 0.9300
C36 C37 1.382(7)
C37 C38 1.374(7)
C37 H37A 0.9300
C38 C40 1.527(7)
C39 H39A 0.9600
C39 H39B 0.9600
C39 H39C 0.9600
C40 H40A 0.9600
C40 H40B 0.9600
C40 H40C 0.9600
C41 C42 1.396(6)
C41 C46 1.412(6)
C42 C43 1.392(6)
C42 C47 1.496(7)
C43 C44 1.363(6)
C43 H43A 0.9300
C44 C45 1.383(6)
C45 C46 1.371(6)
C45 H45A 0.9300
C46 C48 1.524(6)
C47 H47A 0.9600
C47 H47B 0.9600
C47 H47C 0.9600
C48 H48A 0.9600
C48 H48B 0.9600
C48 H48C 0.9600
C49 C54 1.354(9)
C49 C50 1.396(10)
C49 C55 1.458(12)
C50 C51 1.376(10)
C50 H50A 0.9300
C51 C52 1.342(10)
C51 H51A 0.9300
C52 C53 1.356(9)
C52 H52A 0.9300
C53 C54 1.340(8)
C53 H53A 0.9300
C54 H54A 0.9300
C56 C61 1.407(13)
C56 C57 1.454(16)
C56 C62 1.492(17)
C57 C58 1.439(19)
C57 H57A 0.9300
C58 C59 1.407(19)
C58 H58A 0.9300
C59 C60 1.341(16)
C59 H59A 0.9300
C60 C61 1.405(12)
C60 H60A 0.9300
C61 H61A 0.9300
N3 C69 1.156(9)
C63 C64 1.3900
C63 C68 1.3900
C63 C69 1.485(9)
C64 C65 1.3900
C64 H64A 0.9300
C65 C66 1.3900
C65 H65A 0.9300
C66 C67 1.3900
C66 H66A 0.9300
C67 C68 1.3900
C67 H67A 0.9300
C68 H68A 0.9300
N3A C69A 1.17(3)
C63A C69A 1.34(2)
C63A C64A 1.3900
C63A C68A 1.3900
C64A C65A 1.3900
C64A H64B 0.9300
C65A C66A 1.3900
C65A H65B 0.9300
C66A C67A 1.3900
C66A H66B 0.9300
C67A C68A 1.3900
C67A H67B 0.9300
C68A H68B 0.9300

loop_
_geom_torsion_atom_site_label_1
_geom_torsion_atom_site_label_2
_geom_torsion_atom_site_label_3
_geom_torsion_atom_site_label_4
_geom_torsion
C14 C1 C2 C3 1.8(7)
C17 C1 C2 C3 179.3(4)
C1 C2 C3 C4 -0.4(7)
C1 C2 C3 C25 -178.9(4)
C2 C3 C4 C15 -1.2(6)
C25 C3 C4 C15 177.2(4)
C2 C3 C4 C5 -179.0(4)
C25 C3 C4 C5 -0.6(7)
C3 C4 C5 C6 177.6(4)
C15 C4 C5 C6 -0.3(7)
C4 C5 C6 C7 1.5(7)
C5 C6 C7 C16 -2.4(7)
C5 C6 C7 C8 -179.7(4)
C16 C7 C8 C9 0.2(6)
C6 C7 C8 C9 177.5(4)
C16 C7 C8 C33 -179.2(4)
C6 C7 C8 C33 -1.9(6)
C7 C8 C9 C10 -0.1(6)
C33 C8 C9 C10 179.4(4)
C8 C9 C10 C11 0.4(6)
C8 C9 C10 C41 -178.1(4)
C9 C10 C11 C12 -179.8(4)
C41 C10 C11 C12 -1.3(7)
C9 C10 C11 C16 -1.0(6)
C41 C10 C11 C16 177.5(4)
C10 C11 C12 C13 -180.0(4)
C16 C11 C12 C13 1.2(7)
C11 C12 C13 C14 -2.1(7)
C2 C1 C14 C15 -1.6(6)
C17 C1 C14 C15 -179.0(4)
C2 C1 C14 C13 178.4(4)
C17 C1 C14 C13 1.1(7)
C12 C13 C14 C1 -178.3(4)
C12 C13 C14 C15 1.8(6)
C1 C14 C15 C4 0.1(6)
C13 C14 C15 C4 180.0(4)
C1 C14 C15 C16 179.3(4)
C13 C14 C15 C16 -0.8(6)
C3 C4 C15 C14 1.4(6)
C5 C4 C15 C14 179.3(4)
C3 C4 C15 C16 -177.9(4)
C5 C4 C15 C16 0.0(6)
C8 C7 C16 C11 -0.8(6)
C6 C7 C16 C11 -178.1(4)
C8 C7 C16 C15 179.4(4)
C6 C7 C16 C15 2.1(6)
C10 C11 C16 C7 1.2(6)
C12 C11 C16 C7 -180.0(4)
C10 C11 C16 C15 -179.0(4)
C12 C11 C16 C15 -0.2(6)
C14 C15 C16 C7 179.8(4)
C4 C15 C16 C7 -1.0(6)
C14 C15 C16 C11 0.0(6)
C4 C15 C16 C11 179.2(4)
C2 C1 C17 C22 -88.2(5)
C14 C1 C17 C22 89.2(6)
C2 C1 C17 C18 89.6(5)
C14 C1 C17 C18 -93.0(5)
C22 C17 C18 C19 0.6(7)
C1 C17 C18 C19 -177.2(4)
C22 C17 C18 C23 179.1(5)
C1 C17 C18 C23 1.3(7)
C17 C18 C19 C20 0.1(7)
C23 C18 C19 C20 -178.4(5)
C18 C19 C20 C21 0.5(7)
C18 C19 C20 O1 179.3(4)
C19 C20 C21 C22 -1.8(7)
O1 C20 C21 C22 179.4(4)
C20 C21 C22 C17 2.5(7)
C20 C21 C22 C24 -178.2(4)
C18 C17 C22 C21 -1.9(7)
C1 C17 C22 C21 175.9(4)
C18 C17 C22 C24 178.7(5)
C1 C17 C22 C24 -3.5(7)
C4 C3 C25 C30 -96.8(6)
C2 C3 C25 C30 81.6(6)
C4 C3 C25 C26 85.4(6)
C2 C3 C25 C26 -96.2(5)
C30 C25 C26 C27 -0.1(7)
C3 C25 C26 C27 177.7(4)
C30 C25 C26 C31 -179.2(5)
C3 C25 C26 C31 -1.5(7)
C25 C26 C27 C28 0.5(7)
C31 C26 C27 C28 179.7(5)
C26 C27 C28 C29 -2.0(7)
C26 C27 C28 O2 178.3(4)
C27 C28 C29 C30 2.8(8)
O2 C28 C29 C30 -177.4(5)
C28 C29 C30 C25 -2.3(9)
C28 C29 C30 C32 177.4(6)
C26 C25 C30 C29 0.9(8)
C3 C25 C30 C29 -176.8(5)
C26 C25 C30 C32 -178.8(5)
C3 C25 C30 C32 3.4(8)
C9 C8 C33 C34 102.9(5)
C7 C8 C33 C34 -77.7(6)
C9 C8 C33 C38 -75.9(6)
C7 C8 C33 C38 103.5(5)
C38 C33 C34 C35 0.7(7)
C8 C33 C34 C35 -178.1(4)
C38 C33 C34 C39 179.7(5)
C8 C33 C34 C39 0.9(7)
C33 C34 C35 C36 -1.2(7)
C39 C34 C35 C36 179.8(5)
C34 C35 C36 C37 1.5(7)
C34 C35 C36 O3 -179.8(4)
C35 C36 C37 C38 -1.3(8)
O3 C36 C37 C38 -179.9(4)
C36 C37 C38 C33 0.8(7)
C36 C37 C38 C40 178.8(5)
C34 C33 C38 C37 -0.4(7)
C8 C33 C38 C37 178.4(4)
C34 C33 C38 C40 -178.5(5)
C8 C33 C38 C40 0.3(7)
C9 C10 C41 C42 79.9(6)
C11 C10 C41 C42 -98.6(5)
C9 C10 C41 C46 -100.2(5)
C11 C10 C41 C46 81.3(6)
C46 C41 C42 C43 2.0(7)
C10 C41 C42 C43 -178.1(4)
C46 C41 C42 C47 -179.9(5)
C10 C41 C42 C47 0.1(7)
C41 C42 C43 C44 -1.0(8)
C47 C42 C43 C44 -179.1(5)
C42 C43 C44 C45 0.6(8)
C42 C43 C44 O4 177.9(5)
C43 C44 C45 C46 -1.3(8)
O4 C44 C45 C46 -178.5(4)
C44 C45 C46 C41 2.3(7)
C44 C45 C46 C48 -179.7(5)
C42 C41 C46 C45 -2.7(7)
C10 C41 C46 C45 177.4(4)
C42 C41 C46 C48 179.4(5)
C10 C41 C46 C48 -0.5(7)
C54 C49 C50 C51 0.5(10)
C55 C49 C50 C51 175.8(7)
C49 C50 C51 C52 0.4(11)
C50 C51 C52 C53 -0.5(11)
C51 C52 C53 C54 -0.3(10)
C52 C53 C54 C49 1.2(10)
C50 C49 C54 C53 -1.3(10)
C55 C49 C54 C53 -176.6(7)
C54 C49 C55 N1 145(21)
C50 C49 C55 N1 -30(21)
C61 C56 C57 C58 -3.1(14)
C62 C56 C57 C58 176.6(10)
C56 C57 C58 C59 1.6(19)
C57 C58 C59 C60 0.4(19)
C58 C59 C60 C61 -0.8(17)
C59 C60 C61 C56 -0.9(14)
C57 C56 C61 C60 2.8(12)
C62 C56 C61 C60 -177.0(8)
C61 C56 C62 N2 91(50)
C57 C56 C62 N2 -88(50)
C68 C63 C64 C65 0.0
C69 C63 C64 C65 176.2(9)
C63 C64 C65 C66 0.0
C64 C65 C66 C67 0.0
C65 C66 C67 C68 0.0
C66 C67 C68 C63 0.0
C64 C63 C68 C67 0.0
C69 C63 C68 C67 -176.3(9)
C64 C63 C69 N3 4(17)
C68 C63 C69 N3 -180(100)
C69A C63A C64A C65A 180(2)
C68A C63A C64A C65A 0.0
C63A C64A C65A C66A 0.0
C64A C65A C66A C67A 0.0
C65A C66A C67A C68A 0.0
C66A C67A C68A C63A 0.0
C69A C63A C68A C67A -179.8(18)
C64A C63A C68A C67A 0.0
C64A C63A C69A N3A -39(12)
C68A C63A C69A N3A 141(11)
